data_2104673
loop_
_publ_author_name
'Nuss, J\"urgen'
'Pfeiffer, Steffen'
'van Smaalen, Sander'
'Jansen, Martin'

_publ_section_title
;
 Structures of incommensurate and commensurate composite crystals
 Rb~<i>x~</i>MnO~2~ (<i>x</i> = 1.3711, 1.3636)
;
_journal_coeditor_code CK5041
_journal_issue 1
_journal_name_full 'Acta Crystallographica Section B'
_journal_page_first 27
_journal_page_last 33
_journal_paper_doi 10.1107/S0108768109053312
_journal_volume 66
_journal_year 2010
_chemical_formula_sum 'Mn0.733 O1.467 Rb'
_chemical_formula_weight 149.2
_chemical_name_systematic ' ?'
_space_group_ssg_name Fddd(00\g)ss0
_symmetry_cell_setting orthorhombic
_cell_angle_alpha 90
_cell_angle_beta 90
_cell_angle_gamma 90
_cell_formula_units_Z 16
_cell_length_a 12.1639(4)
_cell_length_b 20.1013(7)
_cell_length_c 3.9865(2)
_cell_measurement_reflns_used 4478
_cell_measurement_temperature 296(2)
_cell_measurement_theta_max 33.8
_cell_measurement_theta_min 2.7
_cell_modulation_dimension 1
_cell_subsystems_number 2
_cell_volume 974.74(7)
_computing_cell_refinement 'SAINT (Bruker AXS)'
_computing_data_collection 'SMART32 (Bruker AXS)'
_computing_data_reduction 'SAINT (Bruker AXS)'
_computing_publication_material 'Jana2006 (Petricek, Dusek & Palatinus, 2006)'
_computing_structure_refinement 'Jana2006 (Petricek, Dusek & Palatinus, 2006)'
_diffrn_ambient_temperature 293
_diffrn_measured_fraction_theta_full 0.98
_diffrn_measured_fraction_theta_max 0.98
_diffrn_measurement_device 'three-cycle diffractometer'
_diffrn_measurement_device_type 'Bruker CCD, APEX I'
_diffrn_measurement_method \wscan
_diffrn_radiation_monochromator graphite
_diffrn_radiation_source 'X-ray tube'
_diffrn_radiation_type 'Mo K\a'
_diffrn_radiation_wavelength 0.71073
_diffrn_reflns_av_R_equivalents 0.0963
_diffrn_reflns_av_sigmaI/netI 0.0756
_diffrn_reflns_limit_h_max 20
_diffrn_reflns_limit_h_min -20
_diffrn_reflns_limit_index_m_1_max 8
_diffrn_reflns_limit_index_m_1_min -8
_diffrn_reflns_limit_k_max 34
_diffrn_reflns_limit_k_min -32
_diffrn_reflns_limit_l_max 15
_diffrn_reflns_limit_l_min -15
_diffrn_reflns_number 79001
_diffrn_reflns_theta_full 38.05
_diffrn_reflns_theta_max 38.05
_diffrn_reflns_theta_min 1.36
_exptl_absorpt_coefficient_mu 23.57
_exptl_absorpt_correction_T_max 0.166
_exptl_absorpt_correction_T_min 0.059
_exptl_absorpt_correction_type multi-scan
_exptl_absorpt_process_details
;
semi empirical absorption correction with SADABS,
G.M. Sheldrick, SADABS, Version 2008/1, University of G\"ottingen. Germany.
;
_exptl_crystal_colour black
_exptl_crystal_density_diffrn 4.0657
_exptl_crystal_description fragment
_exptl_crystal_F_000 1073
_exptl_crystal_size_max 0.30
_exptl_crystal_size_mid 0.15
_exptl_crystal_size_min 0.10
_exptl_crystal_size_rad 0.10
_refine_ls_extinction_method none
_refine_ls_goodness_of_fit_ref 1.17
_refine_ls_number_constraints 0
_refine_ls_number_parameters 143
_refine_ls_number_reflns 9909
_refine_ls_number_restraints 0
_refine_ls_R_factor_all 0.2787
_refine_ls_R_factor_gt 0.0412
_refine_ls_shift/su_max 0.0084
_refine_ls_shift/su_mean 0.0002
_refine_ls_structure_factor_coef F
_refine_ls_weighting_details w=1/(\s^2^(F)+0.0001F^2^)
_refine_ls_weighting_scheme sigma
_refine_ls_wR_factor_gt 0.0465
_refine_ls_wR_factor_ref 0.0587
_reflns_number_gt 2130
_reflns_number_total 9909
_reflns_threshold_expression I>3\s(I)
_cod_data_source_file ck5041.cif
_cod_data_source_block Rb15Mn11O22
_cod_original_formula_sum 'Mn0.733 O1.467 Rb1'
_cod_database_code 2104673
_cod_database_fobs_code 2104673

loop_
_space_group_symop_ssg_id
_space_group_symop_ssg_operation_algebraic
1 x1,x2,x3,x4
2 -x1,-x2+1/2,x3+1/2,x4
3 -x1+1/2,x2,-x3+1/2,-x4+1/2
4 x1,-x2+1/2,-x3+1/2,-x4+1/2
5 -x1+1/4,-x2+1/4,-x3+1/4,-x4
6 x1+3/4,x2+1/4,-x3+3/4,-x4
7 x1+1/4,-x2+1/4,x3+1/4,x4+1/2
8 -x1+1/4,x2+1/4,x3+1/4,x4+1/2
9 x1,x2+1/2,x3+1/2,x4
10 -x1,-x2,x3,x4
11 -x1+1/2,x2+1/2,-x3,-x4+1/2
12 x1,-x2,-x3,-x4+1/2
13 -x1+1/4,-x2+3/4,-x3+3/4,-x4
14 x1+3/4,x2+3/4,-x3+1/4,-x4
15 x1+1/4,-x2+3/4,x3+3/4,x4+1/2
16 -x1+1/4,x2+3/4,x3+3/4,x4+1/2
17 x1+1/2,x2,x3+1/2,x4
18 -x1+1/2,-x2+1/2,x3,x4
19 -x1,x2,-x3,-x4+1/2
20 x1+1/2,-x2+1/2,-x3,-x4+1/2
21 -x1+3/4,-x2+1/4,-x3+3/4,-x4
22 x1+1/4,x2+1/4,-x3+1/4,-x4
23 x1+3/4,-x2+1/4,x3+3/4,x4+1/2
24 -x1+3/4,x2+1/4,x3+3/4,x4+1/2
25 x1+1/2,x2+1/2,x3,x4
26 -x1+1/2,-x2,x3+1/2,x4
27 -x1,x2+1/2,-x3+1/2,-x4+1/2
28 x1+1/2,-x2,-x3+1/2,-x4+1/2
29 -x1+3/4,-x2+3/4,-x3+1/4,-x4
30 x1+1/4,x2+3/4,-x3+3/4,-x4
31 x1+3/4,-x2+3/4,x3+1/4,x4+1/2
32 -x1+3/4,x2+3/4,x3+1/4,x4+1/2

loop_
_atom_site_type_symbol
_atom_site_label
_atom_site_fract_x
_atom_site_fract_y
_atom_site_fract_z
_atom_site_U_iso_or_equiv
_atom_site_adp_type
_atom_site_calc_flag
_atom_site_refinement_flags
_atom_site_occupancy
_atom_site_disorder_assembly
_atom_site_disorder_group
Rb Rb1 0 0.333818(17) 0 0.02096(7) Uani d . 1 . .
Mn Mn1 0 0 0.25 0.01076(7) Uani d . 1 . .
O O1 0.0762(2) 0.03829(10) 0.75 0.0295(5) Uani d . 0.5 . .

loop_
_atom_site_aniso_label
_atom_site_aniso_U_11
_atom_site_aniso_U_22
_atom_site_aniso_U_33
_atom_site_aniso_U_12
_atom_site_aniso_U_13
_atom_site_aniso_U_23
_atom_site_aniso_type_symbol
Rb1 0.01193(10) 0.01349(9) 0.03745(17) 0 0.00060(9) 0 Rb
Mn1 0.01063(12) 0.00840(11) 0.01326(12) 0 0 0 Mn
O1 0.0422(12) 0.0236(7) 0.0226(7) -0.0116(11) -0.0011(8) -0.0042(7) O

loop_
_atom_site_displace_Fourier_atom_site_label
_atom_site_displace_Fourier_axis
_atom_site_displace_Fourier_wave_vector_seq_id
_atom_site_displace_Fourier_param_cos
_atom_site_displace_Fourier_param_sin
Rb1 x 1 0.00667(3) 0
Rb1 y 1 0 -0.00864(3)
Rb1 z 1 -0.02467(11) 0
Rb1 x 2 0 -0.00034(3)
Rb1 y 2 0.000229(16) 0
Rb1 z 2 0 -0.03706(7)
Rb1 x 3 -0.00034(4) 0
Rb1 y 3 0 0.00072(2)
Rb1 z 3 0.00712(11) 0
Rb1 x 4 0 -0.00068(8)
Rb1 y 4 0.00003(4) 0
Rb1 z 4 0 0.00217(15)
Rb1 x 5 0.00076(9) 0
Rb1 y 5 0 0.00010(5)
Rb1 z 5 -0.0029(2) 0
Rb1 x 6 0 -0.00216(10)
Rb1 y 6 -0.00022(6) 0
Rb1 z 6 0 -0.0004(2)
Mn1 x 1 0 0
Mn1 y 1 0 0
Mn1 z 1 0 -0.01492(14)
Mn1 x 2 0 0
Mn1 y 2 0 0
Mn1 z 2 0 -0.00214(17)
Mn1 x 3 0 0
Mn1 y 3 0 0
Mn1 z 3 0 0.0128(2)
Mn1 x 4 0 0
Mn1 y 4 0 0
Mn1 z 4 0 0.00241(16)
Mn1 x 5 0 0
Mn1 y 5 0 0
Mn1 z 5 0 -0.0030(2)
Mn1 x 6 0 0
Mn1 y 6 0 0
Mn1 z 6 0 -0.00354(19)
O1 x 1 0 0
O1 y 1 0 0
O1 z 1 0 -0.0218(11)
O1 x 2 -0.0256(6) -0.0528(5)
O1 y 2 -0.0035(3) 0.0386(2)
O1 z 2 0.008(2) -0.0143(14)
O1 x 3 -0.0481(8) 0.0107(5)
O1 y 3 0.0270(4) 0.0020(3)
O1 z 3 -0.025(2) 0.0125(19)
O1 x 4 0 0.0164(7)
O1 y 4 0 -0.0067(4)
O1 z 4 0 0.0158(19)

loop_
_atom_site_displace_special_func_atom_site_label
_atom_site_displace_special_func_sawtooth_ax
_atom_site_displace_special_func_sawtooth_ay
_atom_site_displace_special_func_sawtooth_az
_atom_site_displace_special_func_sawtooth_c
_atom_site_displace_special_func_sawtooth_w
? ? ? ? ? ?

loop_
_atom_site_Fourier_wave_vector_seq_id
_atom_site_Fourier_wave_vector_x
_atom_site_Fourier_wave_vector_z
1 0.00000 1.46667
2 0.00000 2.93333
3 0.00000 4.40000
4 0.00000 5.86667
5 0.00000 7.33333
6 0.00000 8.80000

loop_
_atom_site_occ_Fourier_atom_site_label
_atom_site_occ_Fourier_wave_vector_seq_id
_atom_site_occ_Fourier_param_cos
_atom_site_occ_Fourier_param_sin
? ? ? ?

loop_
_atom_site_occ_special_func_atom_site_label
_atom_site_occ_special_func_crenel_c
_atom_site_occ_special_func_crenel_w
O1 0.25 0.5

loop_
_atom_site_U_Fourier_atom_site_label
_atom_site_U_Fourier_tens_elem
_atom_site_U_Fourier_wave_vector_seq_id
_atom_site_U_Fourier_param_cos
_atom_site_U_Fourier_param_sin
Rb1 U11 1 0 -0.00056(13)
Rb1 U22 1 0 0.00053(11)
Rb1 U33 1 0 0.0212(3)
Rb1 U12 1 -0.00017(9) 0
Rb1 U13 1 0 -0.00457(14)
Rb1 U23 1 -0.00638(8) 0
Rb1 U11 2 -0.00151(13) 0
Rb1 U22 2 0.00350(12) 0
Rb1 U33 2 -0.0301(2) 0
Rb1 U12 2 0 0.00146(10)
Rb1 U13 2 0.00101(17) 0
Rb1 U23 2 0 -0.00306(11)
Rb1 U11 3 0 0.0017(2)
Rb1 U22 3 0 0.0012(2)
Rb1 U33 3 0 -0.0185(2)
Rb1 U12 3 0.00082(18) 0
Rb1 U13 3 0 0.00229(18)
Rb1 U23 3 0.00192(13) 0
Rb1 U11 4 0.0022(3) 0
Rb1 U22 4 -0.0024(3) 0
Rb1 U33 4 0.0250(3) 0
Rb1 U12 4 0 -0.0009(2)
Rb1 U13 4 -0.0021(3) 0
Rb1 U23 4 0 0.0008(2)
Rb1 U11 5 0 -0.0021(4)
Rb1 U22 5 0 -0.0028(4)
Rb1 U33 5 0 0.0151(4)
Rb1 U12 5 0.0013(4) 0
Rb1 U13 5 0 -0.0063(3)
Rb1 U23 5 -0.0052(3) 0
Rb1 U11 6 -0.0035(4) 0
Rb1 U22 6 -0.0056(4) 0
Rb1 U33 6 -0.0048(4) 0
Rb1 U12 6 0 0.0008(4)
Rb1 U13 6 0.0017(4) 0
Rb1 U23 6 0 0.0018(3)
Mn1 U11 1 -0.00023(15) 0
Mn1 U22 1 -0.00072(15) 0
Mn1 U33 1 -0.00134(18) 0
Mn1 U12 1 0 0.00120(13)
Mn1 U13 1 0 0
Mn1 U23 1 0 0
Mn1 U11 2 -0.00255(16) 0
Mn1 U22 2 0.00068(15) 0
Mn1 U33 2 0.0003(2) 0
Mn1 U12 2 0 0.00031(16)
Mn1 U13 2 0 0
Mn1 U23 2 0 0
Mn1 U11 3 0.0002(2) 0
Mn1 U22 3 0.00043(19) 0
Mn1 U33 3 0.0022(2) 0
Mn1 U12 3 0 -0.00165(16)
Mn1 U13 3 0 0
Mn1 U23 3 0 0
O1 U11 1 0 0
O1 U22 1 0 0
O1 U33 1 0 0
O1 U12 1 0 0
O1 U13 1 0 0
O1 U23 1 0 0
O1 U11 2 0.031(3) 0.054(2)
O1 U22 2 -0.014(2) -0.0050(12)
O1 U33 2 0.0052(17) -0.0031(10)
O1 U12 2 0.018(3) -0.0195(15)
O1 U13 2 -0.003(2) 0.0072(11)
O1 U23 2 -0.0067(19) -0.0013(9)
O1 U11 3 0.039(2) -0.003(3)
O1 U22 3 -0.0103(12) 0.013(3)
O1 U33 3 0.0016(11) -0.010(2)
O1 U12 3 -0.0084(16) -0.022(3)
O1 U13 3 -0.0014(13) 0.001(2)
O1 U23 3 0.0053(11) 0.007(2)

loop_
_atom_type_symbol
_atom_type_scat_dispersion_real
_atom_type_scat_dispersion_imag
_atom_type_scat_source
Rb -0.939 2.968 'International Tables Vol C tables 4.2.6.8 and 6.1.1.1'
Mn 0.337 0.728 'International Tables Vol C tables 4.2.6.8 and 6.1.1.1'
O 0.011 0.006 'International Tables Vol C tables 4.2.6.8 and 6.1.1.1'

loop_
_cell_subsystem_code
_cell_subsystem_description
_cell_subsystem_matrix_W_1_1
_cell_subsystem_matrix_W_1_4
_cell_subsystem_matrix_W_2_2
_cell_subsystem_matrix_W_3_3
_cell_subsystem_matrix_W_4_1
_cell_subsystem_matrix_W_4_4
? '1-st subsystem' 1 0 1 1 0 1
? '2-nd subsystem' 1 0 1 0 0 0

loop_
_cell_subsystem_matrix_W_1_2
_cell_subsystem_matrix_W_1_3
_cell_subsystem_matrix_W_2_1
_cell_subsystem_matrix_W_2_3
_cell_subsystem_matrix_W_2_4
_cell_subsystem_matrix_W_3_1
_cell_subsystem_matrix_W_3_2
_cell_subsystem_matrix_W_3_4
_cell_subsystem_matrix_W_4_2
_cell_subsystem_matrix_W_4_3
0 0 0 0 0 0 0 0 0 0
0 0 0 0 0 0 0 1 0 1

loop_
_cell_wave_vector_seq_id
_cell_wave_vector_x
_cell_wave_vector_y
_cell_wave_vector_z
1 0.00000 0.00000 1.46667

loop_
_geom_angle_atom_site_label_1
_geom_angle_atom_site_label_2
_geom_angle_atom_site_label_3
_geom_angle_site_symmetry_1
_geom_angle_site_symmetry_2
_geom_angle_site_symmetry_3
_geom_angle_publ_flag
_geom_angle_max
_geom_angle_min
_geom_angle_av
Mn1 Mn1 Mn1 1_554 . 1_556 yes 180 180 180
Mn1 Mn1 O1 1_554 . 1_554 yes 46.5(5) 42.2(6) 44.0(5)
Mn1 Mn1 O1 1_554 . . yes 138.1(6) 131.4(5) 133.8(6)
Mn1 Mn1 O1 1_554 . 10_554 yes 46.5(5) 42.2(6) 44.0(5)
Mn1 Mn1 O1 1_554 . 10_555 yes 138.1(6) 131.4(5) 133.8(6)
Mn1 Mn1 O1 1_554 . 19_555 yes 48.6(5) 41.9(6) 46.2(6)
Mn1 Mn1 O1 1_554 . 19_556 yes 137.8(6) 133.5(5) 136.0(5)
Mn1 Mn1 O1 1_554 . 12_555 yes 48.6(5) 41.9(6) 46.2(6)
Mn1 Mn1 O1 1_554 . 12_556 yes 137.8(6) 133.5(5) 136.0(5)
Mn1 Mn1 O1 1_556 . 1_554 yes 137.8(6) 133.5(5) 136.0(5)
Mn1 Mn1 O1 1_556 . . yes 48.6(5) 41.9(6) 46.2(6)
Mn1 Mn1 O1 1_556 . 10_554 yes 137.8(6) 133.5(5) 136.0(5)
Mn1 Mn1 O1 1_556 . 10_555 yes 48.6(5) 41.9(6) 46.2(6)
Mn1 Mn1 O1 1_556 . 19_555 yes 138.1(6) 131.4(5) 133.8(6)
Mn1 Mn1 O1 1_556 . 19_556 yes 46.5(5) 42.2(6) 44.0(5)
Mn1 Mn1 O1 1_556 . 12_555 yes 138.1(6) 131.4(5) 133.8(6)
Mn1 Mn1 O1 1_556 . 12_556 yes 46.5(5) 42.2(6) 44.0(5)
O1 Mn1 O1 1_554 . . yes 106.6(8) 96.6(8) 101.9(7)
O1 Mn1 O1 1_554 . 10_554 yes 93.0(7) 84.3(7) 88.0(7)
O1 Mn1 O1 1_554 . 10_555 yes 146.9(7) 136.8(8) 141.6(7)
O1 Mn1 O1 1_554 . 19_556 yes 115.1(7) 107.8(7) 111.0(7)
O1 Mn1 O1 1_554 . 12_556 yes 136.9(8) 125.2(8) 131.1(8)
O1 Mn1 O1 . . 10_554 yes 146.9(8) 136.8(8) 141.6(7)
O1 Mn1 O1 . . 10_555 yes 97.3(8) 83.8(8) 92.4(7)
O1 Mn1 O1 . . 19_555 yes 149.7(6) 146.8(8) 148.1(7)
O1 Mn1 O1 . . 12_555 yes 98.9(8) 96.7(7) 97.7(8)
O1 Mn1 O1 10_554 . 10_555 yes 106.6(8) 96.6(8) 101.9(7)
O1 Mn1 O1 10_554 . 19_556 yes 136.9(8) 125.2(8) 131.1(8)
O1 Mn1 O1 10_554 . 12_556 yes 115.1(7) 107.8(8) 111.0(7)
O1 Mn1 O1 10_555 . 19_555 yes 98.9(8) 96.7(8) 97.7(8)
O1 Mn1 O1 10_555 . 12_555 yes 149.7(8) 146.8(8) 148.1(7)
O1 Mn1 O1 19_555 . 19_556 yes 106.6(7) 96.6(8) 101.9(7)
O1 Mn1 O1 19_555 . 12_555 yes 97.3(8) 83.8(8) 92.4(7)
O1 Mn1 O1 19_555 . 12_556 yes 146.9(8) 136.8(8) 141.6(7)
O1 Mn1 O1 19_556 . 12_555 yes 146.9(7) 136.8(8) 141.6(7)
O1 Mn1 O1 19_556 . 12_556 yes 93.0(7) 84.3(7) 88.0(7)
O1 Mn1 O1 12_555 . 12_556 yes 106.6(7) 96.6(8) 101.9(7)
Mn1 O1 Mn1 . . 1_556 yes 94.2(8) 85.5(5) 89.8(7)
Mn1 O1 O1 . . 1_554 yes 41.4(5) 37.6(5) 39.3(5)
Mn1 O1 O1 . . 1_556 yes 128.0(9) 116.8(9) 122.5(9)
Mn1 O1 O1 . . 10_555 yes 48.1(6) 41.4(5) 43.8(5)
Mn1 O1 O1 . . 19_557 yes 116.5(7) 106.7(8) 111.4(8)
Mn1 O1 O1 . . 12_555 yes 42.2(5) 39.6(5) 41.1(5)
Mn1 O1 O1 1_556 . 1_554 yes 121.6(8) 116.5(8) 118.5(7)
Mn1 O1 O1 1_556 . 1_556 yes 42.0(5) 35.8(5) 38.8(5)
Mn1 O1 O1 1_556 . 10_555 yes 47.8(5) 43.5(5) 46.0(5)
Mn1 O1 O1 1_556 . 19_557 yes 36.8(4) 32.5(4) 34.5(4)
Mn1 O1 O1 1_556 . 12_555 yes 128.0(10) 124.0(9) 125.9(9)
O1 O1 O1 1_554 . 10_555 yes 79.4(7) 75.9(6) 77.3(6)
O1 O1 O1 1_554 . 19_557 yes 152.1(7) 147.3(7) 149.0(7)
O1 O1 O1 1_556 . 10_555 yes 83.7(7) 76.4(7) 80.3(7)
O1 O1 O1 1_556 . 12_555 yes 167.0(9) 157.4(9) 162.9(9)
O1 O1 O1 10_555 . 19_557 yes 76.2(6) 69.2(6) 72.7(6)
O1 O1 O1 10_555 . 12_555 yes 83.8(8) 80.3(7) 82.0(7)
O1 O1 O1 19_557 . 12_555 yes 156.5(10) 150.4(9) 153.9(9)

loop_
_geom_bond_atom_site_label_1
_geom_bond_atom_site_label_2
_geom_bond_site_symmetry_1
_geom_bond_site_symmetry_2
_geom_bond_publ_flag
_geom_bond_distance_max
_geom_bond_distance_min
_geom_bond_distance_av
Rb1 Mn1 . 9_555 yes 3.852(2) 3.392(2) 52.82(3)
Rb1 Mn1 . 9_556 yes 4.786(2) 3.392(2) 59.11(4)
Rb1 Mn1 . 5_555 yes 4.741(3) 3.450(3) 61.87(4)
Rb1 Mn1 . 5_556 yes 3.951(3) 3.443(2) 54.37(4)
Rb1 Mn1 . 21_456 yes 4.090(3) 3.443(2) 54.46(4)
Rb1 O1 . 9_555 yes 4.072(18) 3.470(16) 14.99(6)
Rb1 O1 . 2_554 yes 3.06(2) 2.85(2) 20.76(12)
Rb1 O1 . 2_555 yes 3.361(16) 3.158(18) 13.10(7)
Rb1 O1 . 2_556 yes 5.254(18) 2.894(18) 43.6(2)
Rb1 O1 . 27_556 yes 5.205(19) 3.470(16) 48.79(18)
Rb1 O1 . 4_555 yes 4.43(2) 2.894(18) 28.73(16)
Rb1 O1 . 4_556 yes 3.361(16) 2.85(2) 33.86(19)
Rb1 O1 . 5_556 yes 3.733(13) 2.74(2) 27.42(15)
Rb1 O1 . 6_455 yes 3.882(19) 2.87(2) 16.44(10)
Rb1 O1 . 6_456 yes 3.130(19) 2.81(2) 17.45(12)
Rb1 O1 . 6_457 yes 4.33(2) 2.670(18) 34.1(2)
Rb1 O1 . 22_557 yes 5.68(2) 3.196(19) 17.86(8)
Rb1 O1 . 23_454 yes 4.344(17) 2.798(13) 30.32(15)
Rb1 O1 . 23_455 yes 5.351(18) 2.74(2) 16.15(8)
Rb1 O1 . 8_553 yes 4.33(2) 2.99(2) 17.42(10)
Rb1 O1 . 8_554 yes 2.894(18) 2.670(18) 16.71(12)
Rb1 O1 . 8_555 yes 3.882(19) 2.81(2) 33.9(2)
Rb1 O1 . 24_454 yes 4.576(14) 3.196(19) 36.16(17)
Mn1 Mn1 . 1_554 yes 2.796(2) 2.641(2) 2.718(2)
Mn1 Mn1 . 1_556 yes 2.796(2) 2.641(2) 2.718(2)
Mn1 O1 . 1_554 yes 2.005(14) 1.862(16) 1.962(16)
Mn1 O1 . . yes 1.934(17) 1.857(13) 1.889(16)
Mn1 O1 . 10_554 yes 2.005(14) 1.862(16) 1.962(16)
Mn1 O1 . 10_555 yes 1.934(17) 1.857(13) 1.889(16)
Mn1 O1 . 19_555 yes 1.934(17) 1.857(13) 1.889(16)
Mn1 O1 . 19_556 yes 2.005(14) 1.862(16) 1.962(16)
Mn1 O1 . 12_555 yes 1.934(17) 1.857(13) 1.889(16)
Mn1 O1 . 12_556 yes 2.005(14) 1.862(16) 1.962(16)
O1 O1 . 1_554 yes 3.09(2) 2.80(2) 2.97(2)
O1 O1 . 1_556 yes 3.09(2) 2.80(2) 2.97(2)
O1 O1 . 10_555 yes 2.857(18) 2.58(3) 2.73(2)
O1 O1 . 19_557 yes 3.37(2) 3.17(2) 3.27(2)
O1 O1 . 12_555 yes 2.88(2) 2.81(2) 2.83(2)

loop_
_geom_hbond_atom_site_label_D
_geom_hbond_atom_site_label_H
_geom_hbond_atom_site_label_A
_geom_hbond_site_symmetry_D
_geom_hbond_site_symmetry_H
_geom_hbond_site_symmetry_A
_geom_hbond_distance_DH
_geom_hbond_distance_HA
_geom_hbond_distance_DA
_geom_hbond_angle_DHA
_geom_hbond_publ_flag
? ? ? ? ? ? ? ? ? ? ?

loop_
_geom_torsion_atom_site_label_1
_geom_torsion_atom_site_label_2
_geom_torsion_atom_site_label_3
_geom_torsion_atom_site_label_4
_geom_torsion_site_symmetry_1
_geom_torsion_site_symmetry_2
_geom_torsion_site_symmetry_3
_geom_torsion_site_symmetry_4
_geom_torsion
_geom_torsion_publ_flag
? ? ? ? ? ? ? ? ? ?
